data_4333079
loop_
_publ_author_name
'Niemeyer, Mark'

_publ_section_title
;
 Reactions of Hypersilyl Potassium with Rare-Earth Metal
 Bis(Trimethylsilylamides):&#x00A0; Addition versus Peripheral
 Deprotonation
;
_journal_issue 22
_journal_name_full 'Inorganic Chemistry'
_journal_page_first 9085
_journal_page_last 9095
_journal_paper_doi 10.1021/ic0613659
_journal_volume 45
_journal_year 2006
_chemical_formula_sum 'C36 H106 K2 N6 Si12 Yb2'
_chemical_formula_weight 1384.63
_chemical_melting_point 'dec. >150 \%C'
_chemical_name_systematic
; 
1-Trimethylsilyl-4-bis(bis(trimethylsilyl)amido-N)-2,2-dimethyl-3-
potassium-1-aza-2-sila-4-ytterba-cyclobutane
;
_space_group_IT_number 2
_symmetry_cell_setting triclinic
_symmetry_space_group_name_Hall '-P 1'
_symmetry_space_group_name_H-M 'P -1'
_atom_sites_solution_hydrogens geom
_atom_sites_solution_primary direct
_atom_sites_solution_secondary difmap
_audit_creation_method SHELXL-97
_cell_angle_alpha 67.365(13)
_cell_angle_beta 80.343(14)
_cell_angle_gamma 77.379(14)
_cell_formula_units_Z 2
_cell_length_a 11.715(2)
_cell_length_b 16.888(3)
_cell_length_c 19.192(3)
_cell_measurement_temperature 173(2)
_cell_volume 3405.1(11)
_computing_structure_refinement 'SHELXL-97 (Sheldrick, 1997)'
_computing_structure_solution 'SHELXS-97 (Sheldrick, 1990)'
_diffrn_ambient_temperature 173(2)
_diffrn_measured_fraction_theta_full 0.999
_diffrn_measured_fraction_theta_max 0.999
_diffrn_measurement_device_type 'Siemens P3'
_diffrn_radiation_monochromator graphite
_diffrn_radiation_source 'fine-focus sealed tube'
_diffrn_radiation_type MoK\a
_diffrn_radiation_wavelength 0.71073
_diffrn_reflns_av_R_equivalents 0.0468
_diffrn_reflns_av_sigmaI/netI 0.0419
_diffrn_reflns_limit_h_max 15
_diffrn_reflns_limit_h_min -13
_diffrn_reflns_limit_k_max 21
_diffrn_reflns_limit_k_min -21
_diffrn_reflns_limit_l_max 24
_diffrn_reflns_limit_l_min -24
_diffrn_reflns_number 16380
_diffrn_reflns_theta_full 27.50
_diffrn_reflns_theta_max 27.50
_diffrn_reflns_theta_min 1.79
_diffrn_standards_interval_count 298
_diffrn_standards_number 2
_exptl_absorpt_coefficient_mu 3.091
_exptl_absorpt_correction_T_max 0.4574
_exptl_absorpt_correction_T_min 0.3711
_exptl_absorpt_correction_type psi-scan
_exptl_crystal_colour 'pale yellow'
_exptl_crystal_density_diffrn 1.350
_exptl_crystal_density_method 'not measured'
_exptl_crystal_description block
_exptl_crystal_F_000 1420
_exptl_crystal_size_max 0.40
_exptl_crystal_size_mid 0.35
_exptl_crystal_size_min 0.30
_refine_diff_density_max 1.611
_refine_diff_density_min -1.223
_refine_diff_density_rms 0.126
_refine_ls_extinction_method none
_refine_ls_goodness_of_fit_ref 1.166
_refine_ls_hydrogen_treatment mixed
_refine_ls_matrix_type full
_refine_ls_number_parameters 646
_refine_ls_number_reflns 15616
_refine_ls_number_restraints 31
_refine_ls_restrained_S_all 1.167
_refine_ls_R_factor_all 0.0582
_refine_ls_R_factor_gt 0.0399
_refine_ls_shift/su_max 0.002
_refine_ls_shift/su_mean 0.000
_refine_ls_structure_factor_coef Fsqd
_refine_ls_weighting_details 'calc w=1/[\s^2^(Fo^2^)+(0.0456P)^2^] where P=(Fo^2^+2Fc^2^)/3'
_refine_ls_weighting_scheme calc
_refine_ls_wR_factor_gt 0.0882
_refine_ls_wR_factor_ref 0.0957
_reflns_number_gt 12470
_reflns_number_total 15616
_reflns_threshold_expression >2sigma(I)
_cod_data_source_file ic0613659sup1.cif
_cod_data_source_block 4
_cod_original_cell_volume 3405.1(10)
_cod_original_sg_symbol_H-M P-1
_cod_database_code 4333079

loop_
_symmetry_equiv_pos_as_xyz
'x, y, z'
'-x, -y, -z'

loop_
_atom_site_label
_atom_site_type_symbol
_atom_site_fract_x
_atom_site_fract_y
_atom_site_fract_z
_atom_site_U_iso_or_equiv
_atom_site_adp_type
_atom_site_occupancy
_atom_site_symmetry_multiplicity
_atom_site_calc_flag
_atom_site_refinement_flags
_atom_site_disorder_assembly
_atom_site_disorder_group
K K 0.12934(12) 0.74307(8) 0.11687(7) 0.0438(3) Uani 1 1 d . . .
Yb Yb 0.243792(15) 0.510392(12) 0.256342(10) 0.02373(5) Uani 1 1 d . . .
N1 N 0.4161(3) 0.5000(3) 0.1918(2) 0.0314(8) Uani 1 1 d . . .
N2 N 0.2489(3) 0.4268(3) 0.3788(2) 0.0299(8) Uani 1 1 d . . .
N3 N 0.0741(3) 0.5593(3) 0.1986(2) 0.0274(7) Uani 1 1 d . . .
Si1 Si 0.43014(12) 0.60790(9) 0.16642(9) 0.0336(3) Uani 1 1 d . . .
Si2 Si 0.52602(12) 0.41969(10) 0.18066(9) 0.0344(3) Uani 1 1 d . . .
Si3 Si 0.31164(13) 0.44640(10) 0.44394(8) 0.0362(3) Uani 1 1 d . . .
Si4 Si 0.20348(15) 0.33073(9) 0.39848(9) 0.0393(3) Uani 1 1 d . . .
Si5 Si -0.04568(11) 0.59056(9) 0.25270(8) 0.0302(3) Uani 1 1 d . . .
Si6 Si 0.06191(12) 0.53732(9) 0.12003(8) 0.0312(3) Uani 1 1 d . . .
C11 C 0.3086(4) 0.6427(3) 0.2299(3) 0.0334(10) Uani 1 1 d . . .
H11A H 0.276(5) 0.710(4) 0.217(3) 0.038(16) Uiso 1 1 d . . .
H11B H 0.326(6) 0.620(5) 0.281(4) 0.06(2) Uiso 1 1 d . . .
C12 C 0.5782(5) 0.6243(4) 0.1787(5) 0.0567(17) Uani 1 1 d . . .
H12A H 0.5822 0.6866 0.1576 0.074(3) Uiso 1 1 calc R . .
H12B H 0.6397 0.5939 0.1521 0.074(3) Uiso 1 1 calc R . .
H12C H 0.5899 0.6009 0.2327 0.074(3) Uiso 1 1 calc R . .
C13 C 0.4042(6) 0.6720(4) 0.0642(3) 0.0510(15) Uani 1 1 d . . .
H13A H 0.4721 0.6565 0.0317 0.074(3) Uiso 1 1 calc R . .
H13B H 0.3933 0.7344 0.0549 0.074(3) Uiso 1 1 calc R . .
H13C H 0.3336 0.6586 0.0530 0.074(3) Uiso 1 1 calc R . .
C21 C 0.6140(6) 0.4556(5) 0.0861(4) 0.0609(18) Uani 1 1 d . . .
H21A H 0.5628 0.4717 0.0457 0.074(3) Uiso 1 1 calc R . .
H21B H 0.6770 0.4079 0.0829 0.074(3) Uiso 1 1 calc R . .
H21C H 0.6483 0.5060 0.0804 0.074(3) Uiso 1 1 calc R . .
C22 C 0.6316(6) 0.3800(4) 0.2546(4) 0.0561(16) Uani 1 1 d . . .
H22A H 0.5925 0.3486 0.3039 0.074(3) Uiso 1 1 calc R . .
H22B H 0.6584 0.4297 0.2573 0.074(3) Uiso 1 1 calc R . .
H22C H 0.6992 0.3408 0.2414 0.074(3) Uiso 1 1 calc R . .
C23 C 0.4699(6) 0.3221(4) 0.1868(5) 0.065(2) Uani 1 1 d . . .
H23A H 0.4126 0.3394 0.1496 0.074(3) Uiso 1 1 calc R . .
H23B H 0.4321 0.2956 0.2378 0.074(3) Uiso 1 1 calc R . .
H23C H 0.5354 0.2799 0.1761 0.074(3) Uiso 1 1 calc R . .
C31 C 0.4722(5) 0.4491(5) 0.4186(4) 0.0567(17) Uani 1 1 d . . .
H31A H 0.5024 0.4659 0.4547 0.074(3) Uiso 1 1 calc R . .
H31B H 0.4847 0.4916 0.3673 0.074(3) Uiso 1 1 calc R . .
H31C H 0.5137 0.3913 0.4206 0.074(3) Uiso 1 1 calc R . .
C32 C 0.2925(6) 0.3684(6) 0.5434(4) 0.066(2) Uani 1 1 d . . .
H32A H 0.3229 0.3882 0.5774 0.074(3) Uiso 1 1 calc R . .
H32B H 0.3357 0.3105 0.5468 0.074(3) Uiso 1 1 calc R . .
H32C H 0.2088 0.3654 0.5583 0.074(3) Uiso 1 1 calc R . .
C33 C 0.2424(6) 0.5547(5) 0.4503(4) 0.0585(18) Uani 1 1 d . . .
H33A H 0.2846 0.5673 0.4839 0.074(3) Uiso 1 1 calc R . .
H33B H 0.1601 0.5534 0.4708 0.074(3) Uiso 1 1 calc R . .
H33C H 0.2463 0.6000 0.3997 0.074(3) Uiso 1 1 calc R . .
C41 C 0.0673(7) 0.3163(5) 0.4671(4) 0.0638(19) Uani 1 1 d . . .
H41A H 0.0366 0.2660 0.4688 0.074(3) Uiso 1 1 calc R . .
H41B H 0.0076 0.3687 0.4505 0.074(3) Uiso 1 1 calc R . .
H41C H 0.0868 0.3066 0.5178 0.074(3) Uiso 1 1 calc R . .
C42 C 0.1609(6) 0.3294(4) 0.3090(3) 0.0506(15) Uani 1 1 d . . .
H42A H 0.0978 0.3784 0.2893 0.074(3) Uiso 1 1 calc R . .
H42B H 0.1336 0.2746 0.3198 0.074(3) Uiso 1 1 calc R . .
H42C H 0.2292 0.3344 0.2712 0.074(3) Uiso 1 1 calc R . .
C43 C 0.3159(8) 0.2317(4) 0.4348(5) 0.078(3) Uani 1 1 d . . .
H43A H 0.2878 0.1809 0.4353 0.074(3) Uiso 1 1 calc R . .
H43B H 0.3298 0.2230 0.4864 0.074(3) Uiso 1 1 calc R . .
H43C H 0.3894 0.2390 0.4018 0.074(3) Uiso 1 1 calc R . .
C51 C 0.0080(5) 0.6173(4) 0.3269(3) 0.0451(13) Uani 1 1 d . . .
H51A H -0.0571 0.6505 0.3488 0.074(3) Uiso 1 1 calc R . .
H51B H 0.0708 0.6521 0.3036 0.074(3) Uiso 1 1 calc R . .
H51C H 0.0384 0.5633 0.3670 0.074(3) Uiso 1 1 calc R . .
C52 C -0.1417(5) 0.5061(4) 0.3052(4) 0.0454(13) Uani 1 1 d . . .
H52A H -0.2001 0.5262 0.3404 0.074(3) Uiso 1 1 calc R . .
H52B H -0.0932 0.4514 0.3336 0.074(3) Uiso 1 1 calc R . .
H52C H -0.1818 0.4966 0.2689 0.074(3) Uiso 1 1 calc R . .
C53 C -0.1440(5) 0.6924(4) 0.1977(4) 0.0493(14) Uani 1 1 d . . .
H53A H -0.2145 0.7033 0.2305 0.074(3) Uiso 1 1 calc R . .
H53B H -0.1668 0.6850 0.1540 0.074(3) Uiso 1 1 calc R . .
H53C H -0.1019 0.7418 0.1801 0.074(3) Uiso 1 1 calc R . .
C61 C 0.0560(7) 0.6370(4) 0.0321(3) 0.0563(17) Uani 1 1 d . . .
H61A H 0.0371 0.6238 -0.0096 0.074(3) Uiso 1 1 calc R . .
H61B H 0.1324 0.6564 0.0191 0.074(3) Uiso 1 1 calc R . .
H61C H -0.0047 0.6833 0.0408 0.074(3) Uiso 1 1 calc R . .
C62 C 0.1932(5) 0.4608(4) 0.1007(3) 0.0443(12) Uani 1 1 d . . .
H62A H 0.1913 0.4581 0.0508 0.074(3) Uiso 1 1 calc R . .
H62B H 0.1924 0.4027 0.1397 0.074(3) Uiso 1 1 calc R . .
H62C H 0.2648 0.4815 0.1013 0.074(3) Uiso 1 1 calc R . .
C63 C -0.0713(6) 0.4909(5) 0.1257(4) 0.063(2) Uani 1 1 d . . .
H63A H -0.0692 0.4769 0.0804 0.074(3) Uiso 1 1 calc R . .
H63B H -0.1418 0.5336 0.1287 0.074(3) Uiso 1 1 calc R . .
H63C H -0.0730 0.4379 0.1710 0.074(3) Uiso 1 1 calc R . .
K* K 0.13490(13) 0.76042(9) 0.38023(8) 0.0533(3) Uani 1 1 d . A .
Yb* Yb 0.164272(17) 0.983753(14) 0.229452(11) 0.02961(6) Uani 1 1 d . A .
N1* N -0.0237(4) 1.0304(3) 0.2446(3) 0.0362(9) Uani 1 1 d D . .
N2* N 0.2444(3) 1.0579(3) 0.1153(2) 0.0293(8) Uani 1 1 d . . .
N3* N 0.2609(4) 0.9105(4) 0.3351(2) 0.0420(11) Uani 1 1 d . . .
Si1* Si -0.07192(11) 0.93985(9) 0.24790(8) 0.0305(3) Uani 1 1 d . A .
Si2* Si -0.1198(5) 1.1295(3) 0.2268(3) 0.0421(13) Uani 0.50 1 d PD A 1
Si2A Si -0.1162(6) 1.1220(3) 0.2535(3) 0.0401(12) Uani 0.50 1 d PD A 2
Si3* Si 0.23236(11) 1.04928(8) 0.03101(7) 0.0286(2) Uani 1 1 d . A .
Si4* Si 0.30950(13) 1.13712(9) 0.12016(8) 0.0338(3) Uani 1 1 d . A .
Si5* Si 0.39913(13) 0.85924(12) 0.31549(10) 0.0442(4) Uani 1 1 d . A .
Si6* Si 0.22253(19) 0.92698(19) 0.42004(12) 0.0700(7) Uani 1 1 d D A .
C11* C 0.0674(5) 0.8766(3) 0.2209(3) 0.0355(10) Uani 1 1 d . . .
H11C H 0.077(6) 0.898(5) 0.173(4) 0.06(2) Uiso 1 1 d . . .
H11D H 0.089(8) 0.821(7) 0.237(5) 0.11(3) Uiso 1 1 d . . .
C12* C -0.1900(5) 0.9648(5) 0.1843(4) 0.0579(18) Uani 1 1 d . . .
H12D H -0.2080 0.9103 0.1854 0.082(5) Uiso 1 1 calc R A .
H12E H -0.1630 0.9993 0.1323 0.082(5) Uiso 1 1 calc R . .
H12F H -0.2607 0.9980 0.2017 0.082(5) Uiso 1 1 calc R . .
C13* C -0.1348(6) 0.8764(5) 0.3453(4) 0.070(2) Uani 1 1 d . . .
H13D H -0.2159 0.9039 0.3543 0.082(5) Uiso 1 1 calc R A .
H13E H -0.0875 0.8755 0.3832 0.082(5) Uiso 1 1 calc R . .
H13F H -0.1340 0.8166 0.3493 0.082(5) Uiso 1 1 calc R . .
C21* C -0.244(2) 1.117(3) 0.3039(18) 0.058(6) Uani 0.50 1 d PD A 1
H21D H -0.2130 1.1063 0.3520 0.075(12) Uiso 0.50 1 calc PR A 1
H21E H -0.2806 1.0685 0.3089 0.075(12) Uiso 0.50 1 calc PR A 1
H21F H -0.3018 1.1710 0.2913 0.075(12) Uiso 0.50 1 calc PR A 1
C22* C -0.1900(18) 1.1798(12) 0.1352(7) 0.069(6) Uani 0.50 1 d PD A 1
H22D H -0.1328 1.1711 0.0942 0.075(12) Uiso 0.50 1 calc PR A 1
H22E H -0.2162 1.2423 0.1241 0.075(12) Uiso 0.50 1 calc PR A 1
H22F H -0.2577 1.1523 0.1395 0.075(12) Uiso 0.50 1 calc PR A 1
C23* C -0.0504(12) 1.2196(8) 0.2269(14) 0.087(7) Uani 0.50 1 d PD A 1
H23D H -0.0400 1.2109 0.2791 0.075(12) Uiso 0.50 1 calc PR A 1
H23E H -0.1012 1.2756 0.2044 0.075(12) Uiso 0.50 1 calc PR A 1
H23F H 0.0263 1.2195 0.1971 0.075(12) Uiso 0.50 1 calc PR A 1
C24* C -0.259(2) 1.100(2) 0.311(2) 0.052(7) Uani 0.50 1 d PD A 2
H24A H -0.2440 1.0602 0.3631 0.075(12) Uiso 0.50 1 calc PR A 2
H24B H -0.3010 1.0729 0.2886 0.075(12) Uiso 0.50 1 calc PR A 2
H24C H -0.3073 1.1546 0.3128 0.075(12) Uiso 0.50 1 calc PR A 2
C25* C -0.148(2) 1.1943(12) 0.1541(7) 0.073(6) Uani 0.50 1 d PD A 2
H25A H -0.0745 1.2102 0.1239 0.075(12) Uiso 0.50 1 calc PR A 2
H25B H -0.2024 1.2470 0.1548 0.075(12) Uiso 0.50 1 calc PR A 2
H25C H -0.1833 1.1633 0.1316 0.075(12) Uiso 0.50 1 calc PR A 2
C26* C -0.0388(14) 1.1803(11) 0.2919(12) 0.079(6) Uani 0.50 1 d PD A 2
H26A H -0.0082 1.1399 0.3398 0.075(12) Uiso 0.50 1 calc PR A 2
H26B H -0.0941 1.2290 0.3007 0.075(12) Uiso 0.50 1 calc PR A 2
H26C H 0.0264 1.2026 0.2553 0.075(12) Uiso 0.50 1 calc PR A 2
C31* C 0.0826(5) 1.1020(4) -0.0016(3) 0.0443(12) Uani 1 1 d . . .
H31D H 0.0744 1.0909 -0.0468 0.082(5) Uiso 1 1 calc R A .
H31E H 0.0726 1.1649 -0.0137 0.082(5) Uiso 1 1 calc R . .
H31F H 0.0227 1.0777 0.0388 0.082(5) Uiso 1 1 calc R . .
C32* C 0.3418(5) 1.0996(4) -0.0479(3) 0.0455(13) Uani 1 1 d . . .
H32D H 0.3334 1.0878 -0.0928 0.082(5) Uiso 1 1 calc R A .
H32E H 0.4213 1.0748 -0.0324 0.082(5) Uiso 1 1 calc R . .
H32F H 0.3279 1.1626 -0.0600 0.082(5) Uiso 1 1 calc R . .
C33* C 0.2529(6) 0.9335(3) 0.0375(3) 0.0449(13) Uani 1 1 d . . .
H33D H 0.2767 0.9307 -0.0131 0.082(5) Uiso 1 1 calc R A .
H33E H 0.1788 0.9113 0.0576 0.082(5) Uiso 1 1 calc R . .
H33F H 0.3139 0.8979 0.0713 0.082(5) Uiso 1 1 calc R . .
C41* C 0.4734(5) 1.1203(4) 0.1004(4) 0.0477(14) Uani 1 1 d . . .
H41D H 0.5045 1.1637 0.1106 0.082(5) Uiso 1 1 calc R A .
H41E H 0.4945 1.1265 0.0472 0.082(5) Uiso 1 1 calc R . .
H41F H 0.5070 1.0618 0.1331 0.082(5) Uiso 1 1 calc R . .
C42* C 0.2812(6) 1.1333(5) 0.2209(4) 0.0529(16) Uani 1 1 d . . .
H42D H 0.1966 1.1384 0.2361 0.082(5) Uiso 1 1 calc R A .
H42E H 0.3105 1.1816 0.2244 0.082(5) Uiso 1 1 calc R . .
H42F H 0.3219 1.0780 0.2544 0.082(5) Uiso 1 1 calc R . .
C43* C 0.2510(7) 1.2499(4) 0.0582(4) 0.0612(18) Uani 1 1 d . . .
H43D H 0.2900 1.2913 0.0659 0.082(5) Uiso 1 1 calc R A .
H43E H 0.1662 1.2629 0.0711 0.082(5) Uiso 1 1 calc R . .
H43F H 0.2661 1.2549 0.0050 0.082(5) Uiso 1 1 calc R . .
C51* C 0.4145(6) 0.8638(4) 0.2159(4) 0.0502(14) Uani 1 1 d . . .
H51D H 0.3513 0.8388 0.2087 0.082(5) Uiso 1 1 calc R A .
H51E H 0.4907 0.8304 0.2055 0.082(5) Uiso 1 1 calc R . .
H51F H 0.4097 0.9245 0.1811 0.082(5) Uiso 1 1 calc R . .
C52* C 0.5231(7) 0.9049(8) 0.3259(7) 0.100(4) Uani 1 1 d . . .
H52D H 0.5974 0.8745 0.3093 0.082(5) Uiso 1 1 calc R A .
H52E H 0.5231 0.8972 0.3792 0.082(5) Uiso 1 1 calc R . .
H52F H 0.5141 0.9671 0.2948 0.082(5) Uiso 1 1 calc R . .
C53* C 0.4280(7) 0.7378(6) 0.3722(5) 0.087(3) Uani 1 1 d . . .
H53D H 0.5045 0.7119 0.3537 0.082(5) Uiso 1 1 calc R A .
H53E H 0.3662 0.7107 0.3661 0.082(5) Uiso 1 1 calc R . .
H53F H 0.4281 0.7281 0.4259 0.082(5) Uiso 1 1 calc R . .
C61* C 0.1613(17) 0.8400(10) 0.5025(7) 0.078(5) Uani 0.50 1 d PD A 1
H61D H 0.1525 0.8548 0.5479 0.105(16) Uiso 0.50 1 calc PR A 1
H61E H 0.2147 0.7844 0.5105 0.105(16) Uiso 0.50 1 calc PR A 1
H61F H 0.0844 0.8350 0.4924 0.105(16) Uiso 0.50 1 calc PR A 1
C62* C 0.1112(13) 1.0290(8) 0.4064(8) 0.079(5) Uani 0.50 1 d PD A 1
H62D H 0.0909 1.0384 0.4546 0.105(16) Uiso 0.50 1 calc PR A 1
H62E H 0.0405 1.0232 0.3891 0.105(16) Uiso 0.50 1 calc PR A 1
H62F H 0.1442 1.0787 0.3684 0.105(16) Uiso 0.50 1 calc PR A 1
C63* C 0.3370(16) 0.9668(16) 0.4490(14) 0.140(14) Uani 0.50 1 d PD A 1
H63D H 0.3057 0.9815 0.4940 0.105(16) Uiso 0.50 1 calc PR A 1
H63E H 0.3589 1.0187 0.4075 0.105(16) Uiso 0.50 1 calc PR A 1
H63F H 0.4064 0.9212 0.4607 0.105(16) Uiso 0.50 1 calc PR A 1
C64* C 0.2791(19) 0.8271(8) 0.5005(7) 0.104(8) Uani 0.50 1 d PD A 2
H64A H 0.2451 0.8333 0.5488 0.105(16) Uiso 0.50 1 calc PR A 2
H64B H 0.3649 0.8198 0.4974 0.105(16) Uiso 0.50 1 calc PR A 2
H64C H 0.2569 0.7760 0.4974 0.105(16) Uiso 0.50 1 calc PR A 2
C65* C 0.0635(8) 0.9191(10) 0.4503(9) 0.064(4) Uani 0.50 1 d PD A 2
H65A H 0.0293 0.9594 0.4767 0.105(16) Uiso 0.50 1 calc PR A 2
H65B H 0.0563 0.8594 0.4844 0.105(16) Uiso 0.50 1 calc PR A 2
H65C H 0.0216 0.9342 0.4055 0.105(16) Uiso 0.50 1 calc PR A 2
C66* C 0.285(2) 1.0101(14) 0.4369(14) 0.159(17) Uani 0.50 1 d PD A 2
H66A H 0.2663 1.0044 0.4901 0.105(16) Uiso 0.50 1 calc PR A 2
H66B H 0.2505 1.0684 0.4043 0.105(16) Uiso 0.50 1 calc PR A 2
H66C H 0.3702 1.0011 0.4250 0.105(16) Uiso 0.50 1 calc PR A 2

loop_
_atom_site_aniso_label
_atom_site_aniso_U_11
_atom_site_aniso_U_22
_atom_site_aniso_U_33
_atom_site_aniso_U_23
_atom_site_aniso_U_13
_atom_site_aniso_U_12
K 0.0498(7) 0.0293(5) 0.0498(7) -0.0106(5) -0.0100(5) -0.0046(5)
Yb 0.02063(9) 0.02234(9) 0.02592(9) -0.00596(7) -0.00227(7) -0.00403(6)
N1 0.0254(18) 0.0263(19) 0.043(2) -0.0135(17) 0.0012(16) -0.0079(15)
N2 0.0303(19) 0.0297(19) 0.0261(18) -0.0045(15) -0.0043(15) -0.0070(16)
N3 0.0240(17) 0.0308(19) 0.0285(18) -0.0116(15) -0.0034(14) -0.0046(15)
Si1 0.0254(6) 0.0277(6) 0.0454(8) -0.0106(6) 0.0024(5) -0.0089(5)
Si2 0.0248(6) 0.0340(7) 0.0463(8) -0.0195(6) 0.0006(5) -0.0024(5)
Si3 0.0330(7) 0.0442(8) 0.0293(7) -0.0136(6) -0.0069(5) 0.0010(6)
Si4 0.0502(9) 0.0248(6) 0.0351(7) -0.0020(5) -0.0051(6) -0.0060(6)
Si5 0.0223(5) 0.0315(6) 0.0378(7) -0.0146(5) -0.0028(5) -0.0027(5)
Si6 0.0323(6) 0.0311(6) 0.0338(6) -0.0149(5) -0.0091(5) -0.0018(5)
C11 0.032(2) 0.027(2) 0.044(3) -0.015(2) -0.005(2) -0.0058(18)
C12 0.029(3) 0.043(3) 0.099(5) -0.024(3) -0.002(3) -0.015(2)
C13 0.060(4) 0.033(3) 0.044(3) -0.002(2) 0.010(3) -0.008(3)
C21 0.049(4) 0.072(5) 0.056(4) -0.029(4) 0.014(3) -0.003(3)
C22 0.047(3) 0.052(4) 0.070(4) -0.030(3) -0.016(3) 0.011(3)
C23 0.041(3) 0.045(4) 0.119(7) -0.043(4) -0.008(4) 0.000(3)
C31 0.042(3) 0.088(5) 0.054(4) -0.039(4) -0.003(3) -0.014(3)
C32 0.057(4) 0.096(6) 0.036(3) -0.014(3) -0.008(3) -0.010(4)
C33 0.067(4) 0.064(4) 0.052(4) -0.037(3) -0.018(3) 0.012(3)
C41 0.067(4) 0.070(5) 0.040(3) 0.002(3) 0.000(3) -0.027(4)
C42 0.076(4) 0.035(3) 0.046(3) -0.016(2) -0.006(3) -0.016(3)
C43 0.103(7) 0.033(3) 0.078(5) -0.008(3) -0.028(5) 0.019(4)
C51 0.038(3) 0.061(4) 0.047(3) -0.033(3) 0.002(2) -0.010(3)
C52 0.034(3) 0.050(3) 0.054(3) -0.020(3) 0.007(2) -0.017(2)
C53 0.032(3) 0.045(3) 0.065(4) -0.017(3) -0.008(3) 0.002(2)
C61 0.089(5) 0.045(3) 0.032(3) -0.012(2) -0.022(3) 0.004(3)
C62 0.047(3) 0.044(3) 0.041(3) -0.022(2) 0.000(2) 0.004(2)
C63 0.050(4) 0.092(6) 0.079(5) -0.058(5) -0.004(3) -0.027(4)
K* 0.0572(8) 0.0407(7) 0.0524(7) -0.0050(6) -0.0111(6) -0.0068(6)
Yb* 0.02581(10) 0.03423(11) 0.02936(10) -0.01246(8) 0.00172(7) -0.00773(8)
N1* 0.030(2) 0.032(2) 0.050(3) -0.0223(19) 0.0041(18) -0.0050(17)
N2* 0.0294(19) 0.0272(18) 0.033(2) -0.0142(16) 0.0003(15) -0.0053(15)
N3* 0.028(2) 0.069(3) 0.029(2) -0.019(2) -0.0030(16) -0.007(2)
Si1* 0.0271(6) 0.0296(6) 0.0315(6) -0.0074(5) -0.0007(5) -0.0066(5)
Si2* 0.035(2) 0.037(2) 0.058(4) -0.031(2) 0.020(2) -0.0077(14)
Si2A 0.038(2) 0.045(2) 0.043(3) -0.030(2) 0.013(2) -0.0055(15)
Si3* 0.0294(6) 0.0250(6) 0.0292(6) -0.0089(5) 0.0012(5) -0.0050(5)
Si4* 0.0361(7) 0.0263(6) 0.0407(7) -0.0138(6) -0.0008(6) -0.0075(5)
Si5* 0.0284(7) 0.0561(10) 0.0444(8) -0.0127(7) -0.0074(6) -0.0065(7)
Si6* 0.0527(11) 0.124(2) 0.0450(10) -0.0452(12) -0.0056(8) -0.0112(12)
C11* 0.038(3) 0.025(2) 0.042(3) -0.013(2) 0.002(2) -0.007(2)
C12* 0.042(3) 0.077(5) 0.070(4) -0.043(4) -0.023(3) 0.005(3)
C13* 0.047(3) 0.062(4) 0.052(4) 0.015(3) 0.018(3) 0.005(3)
C21* 0.045(11) 0.051(13) 0.071(15) -0.021(10) 0.002(9) -0.003(9)
C22* 0.063(12) 0.037(8) 0.068(11) 0.005(8) 0.012(8) 0.013(7)
C23* 0.048(8) 0.036(7) 0.17(2) -0.038(10) -0.006(11) 0.011(6)
C24* 0.036(8) 0.061(17) 0.059(10) -0.037(11) 0.030(7) -0.007(8)
C25* 0.076(15) 0.043(9) 0.068(11) -0.001(8) -0.001(9) 0.014(9)
C26* 0.073(10) 0.051(9) 0.137(17) -0.063(11) -0.026(11) 0.007(8)
C31* 0.039(3) 0.046(3) 0.046(3) -0.018(3) -0.008(2) 0.002(2)
C32* 0.049(3) 0.051(3) 0.036(3) -0.012(2) 0.002(2) -0.017(3)
C33* 0.067(4) 0.030(3) 0.037(3) -0.014(2) 0.005(3) -0.008(2)
C41* 0.034(3) 0.058(4) 0.055(3) -0.023(3) 0.005(2) -0.020(3)
C42* 0.051(3) 0.071(4) 0.056(4) -0.044(3) 0.007(3) -0.019(3)
C43* 0.080(5) 0.029(3) 0.078(5) -0.020(3) -0.019(4) -0.007(3)
C51* 0.049(3) 0.042(3) 0.054(3) -0.018(3) -0.001(3) 0.003(3)
C52* 0.044(4) 0.140(10) 0.159(10) -0.096(9) -0.014(5) -0.017(5)
C53* 0.050(4) 0.081(6) 0.079(6) 0.020(5) -0.014(4) 0.009(4)
C61* 0.085(12) 0.104(14) 0.068(10) -0.047(10) 0.018(9) -0.053(11)
C62* 0.100(13) 0.077(11) 0.064(9) -0.045(9) 0.029(9) -0.014(10)
C63* 0.27(4) 0.12(2) 0.097(19) -0.09(2) 0.08(2) -0.14(2)
C64* 0.15(2) 0.15(2) 0.043(8) -0.052(11) 0.012(10) -0.060(17)
C65* 0.077(10) 0.068(9) 0.060(8) -0.041(8) 0.020(7) -0.024(8)
C66* 0.35(5) 0.067(13) 0.084(14) -0.062(13) 0.11(2) -0.12(2)

loop_
_atom_type_symbol
_atom_type_description
_atom_type_scat_dispersion_real
_atom_type_scat_dispersion_imag
_atom_type_scat_source
C C 0.0033 0.0016 'International Tables Vol C Tables 4.2.6.8 and 6.1.1.4'
H H 0.0000 0.0000 'International Tables Vol C Tables 4.2.6.8 and 6.1.1.4'
N N 0.0061 0.0033 'International Tables Vol C Tables 4.2.6.8 and 6.1.1.4'
Si Si 0.0817 0.0704 'International Tables Vol C Tables 4.2.6.8 and 6.1.1.4'
Yb Yb -0.3850 5.5486 'International Tables Vol C Tables 4.2.6.8 and 6.1.1.4'
K K 0.2009 0.2494 'International Tables Vol C Tables 4.2.6.8 and 6.1.1.4'

loop_
_geom_angle_atom_site_label_1
_geom_angle_atom_site_label_2
_geom_angle_atom_site_label_3
_geom_angle
N3 K Si5 28.32(8)
N3 K Si6 27.37(7)
Si5 K Si6 48.66(4)
N3 K Si1 77.36(8)
Si5 K Si1 97.74(4)
Si6 K Si1 83.85(4)
N3 K Yb 35.64(7)
Si5 K Yb 53.15(3)
Si6 K Yb 54.42(3)
Si1 K Yb 44.66(3)
N1 Yb N2 112.44(15)
N1 Yb N3 121.75(15)
N2 Yb N3 122.27(14)
N1 Yb C11 74.70(16)
N2 Yb C11 111.34(17)
N3 Yb C11 100.98(16)
N1 Yb Si1 36.09(11)
N2 Yb Si1 123.78(11)
N3 Yb Si1 111.76(10)
C11 Yb Si1 39.38(13)
N1 Yb Si4 113.28(11)
N2 Yb Si4 28.88(11)
N3 Yb Si4 105.73(10)
C11 Yb Si4 140.23(14)
Si1 Yb Si4 141.29(4)
N1 Yb Si5 147.50(12)
N2 Yb Si5 99.89(11)
N3 Yb Si5 27.60(10)
C11 Yb Si5 97.16(13)
Si1 Yb Si5 124.71(4)
Si4 Yb Si5 93.29(4)
N1 Yb Si6 100.14(11)
N2 Yb Si6 132.91(10)
N3 Yb Si6 25.16(10)
C11 Yb Si6 109.42(13)
Si1 Yb Si6 102.68(4)
Si4 Yb Si6 107.27(4)
Si5 Yb Si6 52.14(3)
N1 Yb Si3 103.83(12)
N2 Yb Si3 23.48(11)
N3 Yb Si3 134.37(10)
C11 Yb Si3 88.13(14)
Si1 Yb Si3 103.48(4)
Si4 Yb Si3 52.17(4)
Si5 Yb Si3 107.34(4)
Si6 Yb Si3 153.38(4)
N1 Yb K 94.14(11)
N2 Yb K 143.59(11)
N3 Yb K 51.35(10)
C11 Yb K 50.76(13)
Si1 Yb K 65.93(4)
Si4 Yb K 151.98(4)
Si5 Yb K 58.90(3)
Si6 Yb K 59.93(3)
Si3 Yb K 128.64(3)
Si2 N1 Si1 125.0(2)
Si2 N1 Yb 137.9(2)
Si1 N1 Yb 95.72(18)
Si4 N2 Si3 122.1(2)
Si4 N2 Yb 111.8(2)
Si3 N2 Yb 125.3(2)
Si5 N3 Si6 122.6(2)
Si5 N3 Yb 114.41(19)
Si6 N3 Yb 120.6(2)
Si5 N3 K 94.07(16)
Si6 N3 K 98.01(17)
Yb N3 K 93.00(12)
N1 Si1 C11 100.6(2)
N1 Si1 C13 111.4(3)
C11 Si1 C13 110.5(3)
N1 Si1 C12 114.5(3)
C11 Si1 C12 113.6(3)
C13 Si1 C12 106.3(3)
N1 Si1 Yb 48.19(14)
C11 Si1 Yb 53.60(15)
C13 Si1 Yb 114.9(2)
C12 Si1 Yb 138.8(2)
N1 Si1 K 106.66(14)
C11 Si1 K 51.57(17)
C13 Si1 K 60.6(2)
C12 Si1 K 138.6(2)
Yb Si1 K 69.41(4)
N1 Si2 C23 112.6(2)
N1 Si2 C22 112.5(3)
C23 Si2 C22 105.9(3)
N1 Si2 C21 112.5(3)
C23 Si2 C21 105.8(4)
C22 Si2 C21 107.0(3)
N2 Si3 C32 115.0(3)
N2 Si3 C31 112.5(2)
C32 Si3 C31 107.6(3)
N2 Si3 C33 110.8(3)
C32 Si3 C33 103.8(4)
C31 Si3 C33 106.5(4)
N2 Si3 Yb 31.19(13)
C32 Si3 Yb 146.1(3)
C31 Si3 Yb 95.2(2)
C33 Si3 Yb 93.0(2)
N2 Si4 C43 115.1(3)
N2 Si4 C42 108.7(2)
C43 Si4 C42 106.3(3)
N2 Si4 C41 113.1(3)
C43 Si4 C41 107.8(4)
C42 Si4 C41 105.2(3)
N2 Si4 Yb 39.30(13)
C43 Si4 Yb 126.6(3)
C42 Si4 Yb 69.42(19)
C41 Si4 Yb 125.0(2)
N3 Si5 C52 115.4(2)
N3 Si5 C53 113.6(3)
C52 Si5 C53 107.0(3)
N3 Si5 C51 108.3(2)
C52 Si5 C51 106.3(3)
C53 Si5 C51 105.6(3)
N3 Si5 Yb 37.98(13)
C52 Si5 Yb 113.7(2)
C53 Si5 Yb 138.0(2)
C51 Si5 Yb 72.97(18)
N3 Si5 K 57.61(14)
C52 Si5 K 167.6(2)
C53 Si5 K 70.1(2)
C51 Si5 K 86.0(2)
Yb Si5 K 67.95(4)
N3 Si6 C63 114.5(3)
N3 Si6 C62 111.2(2)
C63 Si6 C62 107.9(3)
N3 Si6 C61 112.0(2)
C63 Si6 C61 105.6(4)
C62 Si6 C61 105.0(3)
N3 Si6 Yb 34.23(13)
C63 Si6 Yb 132.1(3)
C62 Si6 Yb 77.16(19)
C61 Si6 Yb 119.3(2)
N3 Si6 K 54.62(14)
C63 Si6 K 137.5(3)
C62 Si6 K 114.2(2)
C61 Si6 K 58.5(2)
Yb Si6 K 65.65(3)
Si1 C11 Yb 87.03(19)
N3* K* Si6* 28.85(9)
N3* K* Si5* 27.78(10)
Si6* K* Si5* 49.01(5)
N3* K* Si1* 78.92(10)
Si6* K* Si1* 87.12(6)
Si5* K* Si1* 98.37(5)
N3* K* Yb* 36.48(9)
Si6* K* Yb* 57.40(4)
Si5* K* Yb* 52.85(4)
Si1* K* Yb* 45.58(3)
N1* Yb* N2* 112.08(16)
N1* Yb* N3* 117.75(17)
N2* Yb* N3* 125.71(15)
N1* Yb* C11* 73.91(17)
N2* Yb* C11* 109.80(17)
N3* Yb* C11* 103.48(19)
N1* Yb* Si1* 35.30(11)
N2* Yb* Si1* 120.56(11)
N3* Yb* Si1* 112.43(12)
C11* Yb* Si1* 38.97(13)
N1* Yb* Si4* 112.89(12)
N2* Yb* Si4* 29.74(10)
N3* Yb* Si4* 106.96(13)
C11* Yb* Si4* 139.52(14)
Si1* Yb* Si4* 138.61(4)
N1* Yb* Si5* 145.32(13)
N2* Yb* Si5* 101.94(11)
N3* Yb* Si5* 28.58(12)
C11* Yb* Si5* 101.29(14)
Si1* Yb* Si5* 127.79(4)
Si4* Yb* Si5* 93.22(4)
N1* Yb* Si3* 104.83(13)
N2* Yb* Si3* 22.67(10)
N3* Yb* Si3* 137.42(11)
C11* Yb* Si3* 87.21(14)
Si1* Yb* Si3* 101.75(4)
Si4* Yb* Si3* 52.31(3)
Si5* Yb* Si3* 109.26(4)
N1* Yb* Si6* 96.90(13)
N2* Yb* Si6* 135.98(11)
N3* Yb* Si6* 23.53(13)
C11* Yb* Si6* 109.68(15)
Si1* Yb* Si6* 102.38(5)
Si4* Yb* Si6* 108.92(5)
Si5* Yb* Si6* 51.47(5)
Si3* Yb* Si6* 155.62(4)
N1* Yb* K* 91.71(12)
N2* Yb* K* 146.65(10)
N3* Yb* K* 51.27(13)
C11* Yb* K* 53.20(14)
Si1* Yb* K* 66.94(4)
Si4* Yb* K* 154.10(4)
Si5* Yb* K* 60.95(4)
Si3* Yb* K* 130.99(3)
Si6* Yb* K* 57.81(5)
Si1* N1* Si2A 123.9(4)
Si1* N1* Si2* 120.3(3)
Si2A N1* Si2* 16.0(2)
Si1* N1* Yb* 97.54(19)
Si2A N1* Yb* 138.5(3)
Si2* N1* Yb* 138.5(3)
Si3* N2* Si4* 122.3(2)
Si3* N2* Yb* 127.2(2)
Si4* N2* Yb* 110.2(2)
Si5* N3* Si6* 120.6(3)
Si5* N3* Yb* 112.2(2)
Si6* N3* Yb* 124.8(3)
Si5* N3* K* 98.2(2)
Si6* N3* K* 94.9(2)
Yb* N3* K* 92.24(15)
N1* Si1* C11* 101.0(2)
N1* Si1* C12* 113.8(3)
C11* Si1* C12* 113.7(3)
N1* Si1* C13* 112.6(3)
C11* Si1* C13* 110.4(3)
C12* Si1* C13* 105.5(4)
N1* Si1* Yb* 47.16(14)
C11* Si1* Yb* 54.45(16)
C12* Si1* Yb* 135.6(3)
C13* Si1* Yb* 118.8(3)
N1* Si1* K* 100.66(17)
C11* Si1* K* 52.76(19)
C12* Si1* K* 145.3(2)
C13* Si1* K* 62.0(2)
Yb* Si1* K* 67.48(4)
N1* Si2* C21* 109.4(13)
N1* Si2* C23* 113.5(6)
C21* Si2* C23* 105.5(13)
N1* Si2* C22* 118.7(7)
C21* Si2* C22* 106.0(15)
C23* Si2* C22* 102.6(9)
N1* Si2A C26* 110.4(6)
N1* Si2A C24* 114.2(11)
C26* Si2A C24* 110.5(11)
N1* Si2A C25* 104.8(8)
C26* Si2A C25* 108.2(10)
C24* Si2A C25* 108.4(16)
N2* Si3* C32* 114.5(2)
N2* Si3* C31* 110.6(2)
C32* Si3* C31* 107.1(3)
N2* Si3* C33* 112.9(2)
C32* Si3* C33* 104.8(3)
C31* Si3* C33* 106.4(3)
N2* Si3* Yb* 30.14(13)
C32* Si3* Yb* 143.05(19)
C31* Si3* Yb* 100.12(19)
C33* Si3* Yb* 90.48(17)
N2* Si4* C43* 114.5(3)
N2* Si4* C41* 114.6(2)
C43* Si4* C41* 107.6(3)
N2* Si4* C42* 107.5(3)
C43* Si4* C42* 107.1(3)
C41* Si4* C42* 105.0(3)
N2* Si4* Yb* 40.07(14)
C43* Si4* Yb* 128.4(3)
C41* Si4* Yb* 123.7(2)
C42* Si4* Yb* 67.4(2)
N3* Si5* C52* 115.9(4)
N3* Si5* C51* 108.9(3)
C52* Si5* C51* 107.3(4)
N3* Si5* C53* 114.1(3)
C52* Si5* C53* 106.9(5)
C51* Si5* C53* 102.8(4)
N3* Si5* Yb* 39.24(15)
C52* Si5* Yb* 122.6(4)
C51* Si5* Yb* 70.2(2)
C53* Si5* Yb* 130.1(3)
N3* Si5* K* 53.97(18)
C52* Si5* K* 155.2(4)
C51* Si5* K* 97.5(2)
C53* Si5* K* 66.0(3)
Yb* Si5* K* 66.20(4)
N3* Si6* C61* 118.3(5)
N3* Si6* C66* 119.5(8)
C61* Si6* C66* 119.3(9)
N3* Si6* C63* 114.0(7)
C61* Si6* C63* 110.6(10)
C66* Si6* C63* 25.6(10)
N3* Si6* C65* 109.3(5)
C61* Si6* C65* 53.1(8)
C66* Si6* C65* 118.8(9)
C63* Si6* C65* 135.6(8)
N3* Si6* C64* 110.4(5)
C61* Si6* C64* 42.2(8)
C66* Si6* C64* 99.9(11)
C63* Si6* C64* 79.1(10)
C65* Si6* C64* 95.2(9)
N3* Si6* C62* 110.0(5)
C61* Si6* C62* 106.3(8)
C66* Si6* C62* 69.5(10)
C63* Si6* C62* 94.9(9)
C65* Si6* C62* 60.4(7)
C64* Si6* C62* 138.0(7)
N3* Si6* Yb* 31.63(17)
C61* Si6* Yb* 124.3(5)
C66* Si6* Yb* 114.3(8)
C63* Si6* Yb* 124.4(8)
C65* Si6* Yb* 88.9(5)
C64* Si6* Yb* 138.2(5)
C62* Si6* Yb* 79.0(5)
N3* Si6* K* 56.27(19)
C61* Si6* K* 63.4(5)
C66* Si6* K* 173.8(8)
C63* Si6* K* 149.4(8)
C65* Si6* K* 67.4(4)
C64* Si6* K* 78.6(6)
C62* Si6* K* 115.7(6)
Yb* Si6* K* 64.79(4)
Si1* C11* Yb* 86.6(2)

loop_
_geom_bond_atom_site_label_1
_geom_bond_atom_site_label_2
_geom_bond_distance
K N3 3.050(4)
K Si5 3.603(2)
K Si6 3.7045(19)
K Si1 3.804(2)
K Yb 3.8999(15)
Yb N1 2.194(4)
Yb N2 2.231(4)
Yb N3 2.276(4)
Yb C11 2.360(5)
Yb Si1 2.9284(14)
Yb Si4 3.2702(16)
Yb Si5 3.3671(14)
Yb Si6 3.4817(14)
Yb Si3 3.5145(15)
N1 Si2 1.706(4)
N1 Si1 1.733(4)
N2 Si4 1.701(4)
N2 Si3 1.716(4)
N3 Si5 1.713(4)
N3 Si6 1.720(4)
Si1 C11 1.860(5)
Si1 C13 1.879(6)
Si1 C12 1.881(6)
Si2 C23 1.860(6)
Si2 C22 1.867(6)
Si2 C21 1.876(7)
Si3 C32 1.866(7)
Si3 C31 1.868(6)
Si3 C33 1.873(7)
Si4 C43 1.862(7)
Si4 C42 1.876(6)
Si4 C41 1.887(7)
Si5 C52 1.878(6)
Si5 C53 1.882(6)
Si5 C51 1.884(5)
Si6 C63 1.864(6)
Si6 C62 1.866(6)
Si6 C61 1.867(6)
K* N3* 2.978(5)
K* Si6* 3.568(3)
K* Si5* 3.644(2)
K* Si1* 3.799(2)
K* Yb* 3.8145(16)
Yb* N1* 2.181(4)
Yb* N2* 2.228(4)
Yb* N3* 2.270(4)
Yb* C11* 2.403(5)
Yb* Si1* 2.9490(14)
Yb* Si4* 3.2480(16)
Yb* Si5* 3.3228(17)
Yb* Si3* 3.5339(15)
Yb* Si6* 3.552(2)
N1* Si1* 1.719(4)
N1* Si2A 1.733(5)
N1* Si2* 1.746(5)
N2* Si3* 1.710(4)
N2* Si4* 1.717(4)
N3* Si5* 1.717(5)
N3* Si6* 1.728(5)
Si1* C11* 1.858(6)
Si1* C12* 1.870(6)
Si1* C13* 1.879(6)
Si2* C21* 1.874(7)
Si2* C23* 1.875(7)
Si2* C22* 1.876(7)
Si2A C26* 1.873(7)
Si2A C24* 1.874(7)
Si2A C25* 1.874(7)
Si3* C32* 1.869(6)
Si3* C31* 1.875(6)
Si3* C33* 1.875(5)
Si4* C43* 1.863(7)
Si4* C41* 1.874(6)
Si4* C42* 1.884(6)
Si5* C52* 1.857(8)
Si5* C51* 1.863(7)
Si5* C53* 1.899(8)
Si6* C61* 1.862(7)
Si6* C66* 1.865(7)
Si6* C63* 1.868(7)
Si6* C65* 1.874(7)
Si6* C64* 1.876(7)
Si6* C62* 1.877(7)
